data_7004332
loop_
_publ_author_name
'Lee, Jen-Jeh'
'Yang, Feng-Zhao'
'Lin, Ya-Fan'
'Chang, Ya-Chun'
'Yu, Kuo-Hsuan'
'Chang, Mu-Chieh'
'Lee, Gene-Hsiang'
'Liu, Yi-Hung'
'Wang, Yu'
'Liu, Shiuh-Tzung'
'Chen, Jwu-Ting'

_publ_section_title
;
 Unsymmetrical bidentate ligands of \a-aminoaldimines leading to
 sterically controlled selectivity of geometrical isomerism in square
 planar coordination
;
_journal_issue 43
_journal_name_full 'Dalton Transactions'
_journal_page_first 5945
_journal_page_last 5956
_journal_paper_doi 10.1039/b805674a
_journal_year 2008
_chemical_formula_sum 'C18 H28 F3 N3 O3 Pd S'
_chemical_formula_weight 529.89
_chemical_name_systematic
;
?
;
_space_group_IT_number 14
_symmetry_cell_setting monoclinic
_symmetry_space_group_name_Hall '-P 2yn'
_symmetry_space_group_name_H-M 'P 1 21/n 1'
_atom_sites_solution_hydrogens geom
_atom_sites_solution_primary direct
_atom_sites_solution_secondary difmap
_audit_creation_method SHELXL-97
_cell_angle_alpha 90.00
_cell_angle_beta 99.398(13)
_cell_angle_gamma 90.00
_cell_formula_units_Z 4
_cell_length_a 9.8194(16)
_cell_length_b 10.897(3)
_cell_length_c 22.110(3)
_cell_measurement_reflns_used 25
_cell_measurement_temperature 295(2)
_cell_measurement_theta_max 12.7
_cell_measurement_theta_min 7.50
_cell_volume 2334.1(8)
_computing_cell_refinement 'NONIUS CAD4'
_computing_data_collection 'NONIUS CAD4'
_computing_data_reduction NRCSDP
_computing_molecular_graphics SHELXTL
_computing_publication_material SHELXTL
_computing_structure_refinement 'SHELXL-97 (Sheldrick, 1997)'
_computing_structure_solution 'SHELXS-97 (Sheldrick, 1990)'
_diffrn_ambient_temperature 295(2)
_diffrn_measured_fraction_theta_full 1.000
_diffrn_measured_fraction_theta_max 1.000
_diffrn_measurement_device_type 'NONIUS CAD4'
_diffrn_measurement_method '\w-2\q scans'
_diffrn_radiation_monochromator graphite
_diffrn_radiation_source 'fine-focus sealed tube'
_diffrn_radiation_type MoK\a
_diffrn_radiation_wavelength 0.71073
_diffrn_reflns_av_R_equivalents 0.0000
_diffrn_reflns_av_sigmaI/netI 0.0452
_diffrn_reflns_limit_h_max 11
_diffrn_reflns_limit_h_min -11
_diffrn_reflns_limit_k_max 12
_diffrn_reflns_limit_k_min 0
_diffrn_reflns_limit_l_max 26
_diffrn_reflns_limit_l_min 0
_diffrn_reflns_number 4098
_diffrn_reflns_theta_full 25.00
_diffrn_reflns_theta_max 25.00
_diffrn_reflns_theta_min 1.87
_diffrn_standards_decay_% 0
_diffrn_standards_number 3
_exptl_absorpt_coefficient_mu 0.930
_exptl_absorpt_correction_T_max 0.796
_exptl_absorpt_correction_T_min 0.663
_exptl_absorpt_correction_type 'empirical used psi-scan'
_exptl_crystal_density_diffrn 1.508
_exptl_crystal_density_meas ?
_exptl_crystal_density_method 'not measured'
_exptl_crystal_description plate
_exptl_crystal_F_000 1080
_exptl_crystal_size_max 0.40
_exptl_crystal_size_mid 0.35
_exptl_crystal_size_min 0.10
_refine_diff_density_max 0.617
_refine_diff_density_min -0.330
_refine_diff_density_rms 0.068
_refine_ls_extinction_method none
_refine_ls_goodness_of_fit_ref 1.022
_refine_ls_hydrogen_treatment constr
_refine_ls_matrix_type full
_refine_ls_number_parameters 268
_refine_ls_number_reflns 4098
_refine_ls_number_restraints 0
_refine_ls_restrained_S_all 1.022
_refine_ls_R_factor_all 0.0656
_refine_ls_R_factor_gt 0.0352
_refine_ls_shift/su_max 0.012
_refine_ls_shift/su_mean 0.000
_refine_ls_structure_factor_coef Fsqd
_refine_ls_weighting_details 'calc w=1/[\s^2^(Fo^2^)+(0.0472P)^2^+0.0000P] where P=(Fo^2^+2Fc^2^)/3'
_refine_ls_weighting_scheme calc
_refine_ls_wR_factor_gt 0.0881
_refine_ls_wR_factor_ref 0.0977
_reflns_number_gt 2794
_reflns_number_total 4098
_reflns_threshold_expression >2sigma(I)
_cod_data_source_file b805674a.txt
_cod_data_source_block ic5163
_cod_depositor_comments
;
The following automatic conversions were performed:
'_symmetry_cell_setting' value 'Monoclinic' changed to 'monoclinic'
according to '/home/saulius/struct/CIF-dictionaries/cif_core.dic'
dictionary named 'cif_core.dic' version 2.4.1 from 2010-06-29.

Automatic conversion script
Id: cif_fix_enum 1527 2010-12-29 10:47:43Z saulius 

The following automatic conversions were performed:

'_exptl_crystal_density_meas' value 'not_measured' was changed to '?'
- the value is perceived as not measured.

Automatic conversion script
Id: cif_fix_values 3008 2015-01-20 13:52:24Z robertas 
;
_cod_original_cell_volume 2334.0(8)
_cod_original_sg_symbol_H-M P2(1)/n
_cod_database_code 7004332

loop_
_symmetry_equiv_pos_as_xyz
'x, y, z'
'-x+1/2, y+1/2, -z+1/2'
'-x, -y, -z'
'x-1/2, -y-1/2, z-1/2'

loop_
_atom_site_label
_atom_site_type_symbol
_atom_site_fract_x
_atom_site_fract_y
_atom_site_fract_z
_atom_site_U_iso_or_equiv
_atom_site_adp_type
_atom_site_occupancy
_atom_site_symmetry_multiplicity
_atom_site_calc_flag
_atom_site_refinement_flags
_atom_site_disorder_assembly
_atom_site_disorder_group
Pd Pd 0.59565(3) 0.31552(3) 0.091125(14) 0.04824(12) Uani 1 1 d . . .
N1 N 0.5853(3) 0.4254(3) 0.16418(14) 0.0465(8) Uani 1 1 d . . .
N2 N 0.8190(3) 0.3521(3) 0.12372(15) 0.0464(8) Uani 1 1 d . . .
N3 N 0.6045(4) 0.2060(3) 0.01921(18) 0.0616(10) Uani 1 1 d . . .
C1 C 0.6968(4) 0.4290(4) 0.20204(18) 0.0494(10) Uani 1 1 d . . .
H1 H 0.6999 0.4757 0.2375 0.059 Uiso 1 1 calc R . .
C2 C 0.8232(4) 0.3615(4) 0.19211(18) 0.0502(10) Uani 1 1 d . . .
C3 C 0.8125(5) 0.2334(4) 0.2199(2) 0.0670(13) Uani 1 1 d . . .
H3A H 0.7406 0.1878 0.1950 0.101 Uiso 1 1 calc R . .
H3B H 0.7915 0.2413 0.2606 0.101 Uiso 1 1 calc R . .
H3C H 0.8988 0.1911 0.2214 0.101 Uiso 1 1 calc R . .
C4 C 0.9482(5) 0.4299(5) 0.2281(2) 0.0785(15) Uani 1 1 d . . .
H4A H 1.0318 0.3895 0.2221 0.118 Uiso 1 1 calc R . .
H4B H 0.9417 0.4299 0.2709 0.118 Uiso 1 1 calc R . .
H4C H 0.9490 0.5130 0.2137 0.118 Uiso 1 1 calc R . .
C5 C 0.9044(4) 0.2506(4) 0.1034(2) 0.0572(11) Uani 1 1 d . . .
H5A H 0.8816 0.2445 0.0591 0.069 Uiso 1 1 calc R . .
H5B H 0.8758 0.1744 0.1202 0.069 Uiso 1 1 calc R . .
C6 C 1.0605(5) 0.2592(6) 0.1199(3) 0.0846(16) Uani 1 1 d . . .
H6A H 1.0912 0.3362 0.1058 0.127 Uiso 1 1 calc R . .
H6B H 1.1022 0.1931 0.1008 0.127 Uiso 1 1 calc R . .
H6C H 1.0868 0.2539 0.1636 0.127 Uiso 1 1 calc R . .
C7 C 0.8544(5) 0.4736(4) 0.0979(2) 0.0630(12) Uani 1 1 d . . .
H7A H 0.9522 0.4892 0.1103 0.076 Uiso 1 1 calc R . .
H7B H 0.8041 0.5381 0.1149 0.076 Uiso 1 1 calc R . .
C8 C 0.8205(6) 0.4783(5) 0.0289(2) 0.0861(16) Uani 1 1 d . . .
H8A H 0.8727 0.4167 0.0117 0.129 Uiso 1 1 calc R . .
H8B H 0.8435 0.5578 0.0149 0.129 Uiso 1 1 calc R . .
H8C H 0.7237 0.4633 0.0163 0.129 Uiso 1 1 calc R . .
C9 C 0.3909(4) 0.2874(5) 0.0757(3) 0.0791(16) Uani 1 1 d . . .
H9A H 0.3440 0.3649 0.0704 0.119 Uiso 1 1 calc R . .
H9B H 0.3643 0.2450 0.1100 0.119 Uiso 1 1 calc R . .
H9C H 0.3664 0.2387 0.0393 0.119 Uiso 1 1 calc R . .
C10 C 0.5981(5) 0.1459(5) -0.0224(2) 0.0648(12) Uani 1 1 d . . .
C11 C 0.5883(6) 0.0672(5) -0.0757(2) 0.0928(18) Uani 1 1 d . . .
H11A H 0.6521 0.0004 -0.0671 0.139 Uiso 1 1 calc R . .
H11B H 0.6101 0.1136 -0.1098 0.139 Uiso 1 1 calc R . .
H11C H 0.4961 0.0356 -0.0856 0.139 Uiso 1 1 calc R . .
C21 C 0.4669(4) 0.4919(4) 0.17692(19) 0.0521(10) Uani 1 1 d . . .
C22 C 0.4172(4) 0.4731(5) 0.2296(2) 0.0626(12) Uani 1 1 d . . .
H22 H 0.4591 0.4160 0.2579 0.075 Uiso 1 1 calc R . .
C23 C 0.3033(5) 0.5392(6) 0.2415(3) 0.0806(15) Uani 1 1 d . . .
H23 H 0.2696 0.5272 0.2780 0.097 Uiso 1 1 calc R . .
C24 C 0.2411(5) 0.6217(6) 0.1993(3) 0.0918(19) Uani 1 1 d . . .
H24 H 0.1646 0.6658 0.2069 0.110 Uiso 1 1 calc R . .
C25 C 0.2919(6) 0.6393(5) 0.1458(3) 0.0917(18) Uani 1 1 d . . .
H25 H 0.2495 0.6956 0.1171 0.110 Uiso 1 1 calc R . .
C26 C 0.4043(5) 0.5750(5) 0.1340(2) 0.0751(14) Uani 1 1 d . . .
H26 H 0.4381 0.5871 0.0976 0.090 Uiso 1 1 calc R . .
S1 S 0.81087(14) 0.83628(12) 0.12298(6) 0.0695(4) Uani 1 1 d . . .
O1 O 0.7735(4) 0.9510(3) 0.14633(16) 0.0859(11) Uani 1 1 d . . .
O2 O 0.7035(4) 0.7689(4) 0.08688(18) 0.1035(13) Uani 1 1 d . . .
O3 O 0.8999(4) 0.7615(4) 0.16681(16) 0.0961(12) Uani 1 1 d . . .
C12 C 0.9248(7) 0.8797(6) 0.0705(3) 0.0889(17) Uani 1 1 d . . .
F1 F 1.0330(4) 0.9388(4) 0.0984(2) 0.1317(14) Uani 1 1 d . . .
F2 F 0.9711(4) 0.7837(4) 0.04379(18) 0.1271(14) Uani 1 1 d . . .
F3 F 0.8625(5) 0.9530(4) 0.02694(17) 0.1507(17) Uani 1 1 d . . .

loop_
_atom_site_aniso_label
_atom_site_aniso_U_11
_atom_site_aniso_U_22
_atom_site_aniso_U_33
_atom_site_aniso_U_23
_atom_site_aniso_U_13
_atom_site_aniso_U_12
Pd 0.04226(18) 0.0488(2) 0.05277(19) -0.00660(16) 0.00508(13) 0.00050(15)
N1 0.0428(18) 0.046(2) 0.0511(19) -0.0020(16) 0.0085(15) 0.0067(15)
N2 0.0428(18) 0.0426(19) 0.0544(19) 0.0067(15) 0.0095(15) -0.0015(14)
N3 0.059(2) 0.061(3) 0.064(2) -0.011(2) 0.0109(18) -0.0045(19)
C1 0.051(2) 0.045(2) 0.052(2) 0.0012(19) 0.0076(19) 0.0008(19)
C2 0.044(2) 0.051(2) 0.054(2) 0.0023(19) 0.0045(18) 0.0029(19)
C3 0.074(3) 0.068(3) 0.061(3) 0.020(2) 0.017(2) 0.018(3)
C4 0.054(3) 0.105(4) 0.070(3) -0.013(3) -0.009(2) -0.004(3)
C5 0.052(3) 0.054(3) 0.068(3) 0.002(2) 0.019(2) 0.008(2)
C6 0.051(3) 0.105(4) 0.102(4) 0.002(4) 0.023(3) 0.008(3)
C7 0.057(3) 0.051(3) 0.081(3) 0.012(2) 0.009(2) -0.008(2)
C8 0.107(4) 0.083(4) 0.069(3) 0.023(3) 0.018(3) -0.012(3)
C9 0.043(3) 0.095(4) 0.097(4) -0.027(3) 0.005(2) -0.005(3)
C10 0.059(3) 0.066(3) 0.071(3) -0.008(3) 0.015(2) -0.003(2)
C11 0.107(4) 0.095(4) 0.081(4) -0.037(3) 0.029(3) -0.008(4)
C21 0.045(2) 0.053(3) 0.058(3) -0.012(2) 0.0059(19) 0.0042(19)
C22 0.047(2) 0.076(3) 0.065(3) -0.005(2) 0.010(2) -0.001(2)
C23 0.055(3) 0.100(4) 0.090(4) -0.020(3) 0.020(3) -0.001(3)
C24 0.058(3) 0.071(4) 0.148(6) -0.027(4) 0.024(4) 0.006(3)
C25 0.069(4) 0.066(4) 0.139(6) 0.015(4) 0.016(4) 0.025(3)
C26 0.069(3) 0.069(3) 0.087(4) 0.013(3) 0.013(3) 0.020(3)
S1 0.0772(8) 0.0722(9) 0.0602(7) -0.0165(6) 0.0146(6) -0.0004(7)
O1 0.111(3) 0.071(2) 0.080(2) -0.0094(19) 0.027(2) 0.019(2)
O2 0.080(3) 0.121(3) 0.106(3) -0.039(3) 0.004(2) -0.012(2)
O3 0.123(3) 0.087(3) 0.073(2) 0.018(2) -0.001(2) 0.012(2)
C12 0.094(4) 0.096(5) 0.083(4) -0.012(4) 0.033(3) 0.006(4)
F1 0.113(3) 0.138(4) 0.155(4) -0.014(3) 0.056(3) -0.038(3)
F2 0.152(3) 0.124(3) 0.124(3) -0.026(2) 0.076(3) 0.022(3)
F3 0.208(5) 0.161(4) 0.089(3) 0.055(3) 0.043(3) 0.048(4)

loop_
_atom_type_symbol
_atom_type_description
_atom_type_scat_dispersion_real
_atom_type_scat_dispersion_imag
_atom_type_scat_source
C C 0.0033 0.0016 'International Tables Vol C Tables 4.2.6.8 and 6.1.1.4'
H H 0.0000 0.0000 'International Tables Vol C Tables 4.2.6.8 and 6.1.1.4'
N N 0.0061 0.0033 'International Tables Vol C Tables 4.2.6.8 and 6.1.1.4'
O O 0.0106 0.0060 'International Tables Vol C Tables 4.2.6.8 and 6.1.1.4'
F F 0.0171 0.0103 'International Tables Vol C Tables 4.2.6.8 and 6.1.1.4'
S S 0.1246 0.1234 'International Tables Vol C Tables 4.2.6.8 and 6.1.1.4'
Pd Pd -0.9988 1.0072 'International Tables Vol C Tables 4.2.6.8 and 6.1.1.4'

loop_
_geom_angle_atom_site_label_1
_geom_angle_atom_site_label_2
_geom_angle_atom_site_label_3
_geom_angle
_geom_angle_site_symmetry_1
_geom_angle_site_symmetry_3
_geom_angle_publ_flag
N3 Pd C9 86.91(18) . . ?
N3 Pd N1 179.45(14) . . ?
C9 Pd N1 92.66(17) . . ?
N3 Pd N2 101.26(13) . . ?
C9 Pd N2 170.86(17) . . ?
N1 Pd N2 79.14(12) . . ?
C1 N1 C21 119.7(3) . . ?
C1 N1 Pd 113.3(3) . . ?
C21 N1 Pd 127.0(2) . . ?
C5 N2 C7 111.1(3) . . ?
C5 N2 C2 115.2(3) . . ?
C7 N2 C2 110.5(3) . . ?
C5 N2 Pd 109.9(2) . . ?
C7 N2 Pd 108.1(2) . . ?
C2 N2 Pd 101.6(2) . . ?
C10 N3 Pd 174.3(4) . . ?
N1 C1 C2 122.6(4) . . ?
C1 C2 N2 107.1(3) . . ?
C1 C2 C3 106.1(3) . . ?
N2 C2 C3 110.3(3) . . ?
C1 C2 C4 107.3(4) . . ?
N2 C2 C4 116.1(3) . . ?
C3 C2 C4 109.5(4) . . ?
N2 C5 C6 118.3(4) . . ?
N2 C7 C8 112.8(4) . . ?
N3 C10 C11 179.1(6) . . ?
C22 C21 C26 120.6(4) . . ?
C22 C21 N1 120.7(4) . . ?
C26 C21 N1 118.7(4) . . ?
C21 C22 C23 120.0(5) . . ?
C24 C23 C22 119.7(5) . . ?
C23 C24 C25 119.8(5) . . ?
C26 C25 C24 120.7(6) . . ?
C25 C26 C21 119.2(5) . . ?
O2 S1 O1 116.5(3) . . ?
O2 S1 O3 113.4(3) . . ?
O1 S1 O3 114.5(2) . . ?
O2 S1 C12 104.8(3) . . ?
O1 S1 C12 103.1(3) . . ?
O3 S1 C12 102.0(3) . . ?
F1 C12 F2 106.8(5) . . ?
F1 C12 F3 106.8(6) . . ?
F2 C12 F3 107.7(5) . . ?
F1 C12 S1 111.6(4) . . ?
F2 C12 S1 112.1(5) . . ?
F3 C12 S1 111.5(4) . . ?

loop_
_geom_bond_atom_site_label_1
_geom_bond_atom_site_label_2
_geom_bond_distance
_geom_bond_site_symmetry_2
_geom_bond_publ_flag
Pd N3 2.001(4) . ?
Pd C9 2.007(4) . ?
Pd N1 2.027(3) . ?
Pd N2 2.230(3) . ?
N1 C1 1.266(5) . ?
N1 C21 1.437(5) . ?
N2 C5 1.501(5) . ?
N2 C7 1.505(5) . ?
N2 C2 1.509(5) . ?
N3 C10 1.123(5) . ?
C1 C2 1.490(5) . ?
C2 C3 1.535(6) . ?
C2 C4 1.541(6) . ?
C5 C6 1.520(6) . ?
C7 C8 1.508(6) . ?
C10 C11 1.447(7) . ?
C21 C22 1.350(6) . ?
C21 C26 1.381(6) . ?
C22 C23 1.390(6) . ?
C23 C24 1.365(8) . ?
C24 C25 1.371(8) . ?
C25 C26 1.367(7) . ?
S1 O2 1.419(4) . ?
S1 O1 1.423(3) . ?
S1 O3 1.446(4) . ?
S1 C12 1.801(6) . ?
C12 F1 1.308(7) . ?
C12 F2 1.318(6) . ?
C12 F3 1.322(7) . ?
